data_7207811
loop_
_publ_author_name
'Wang, Huang'
'Huo, Li-Hua'
'Deng, Zhao-Peng'
'Zhao, Hui'
'Gao, Shan'

_publ_section_title
;
 Syntheses, crystal structures and luminescent properties of Zn(ii)/Cd(ii)
 supramolecular complexes incorporating 4-sulfinobenzoate and its in situ
 oxidized ligand
;
_journal_issue 10
_journal_name_full CrystEngComm
_journal_page_first 3501
_journal_paper_doi 10.1039/c2ce06584c
_journal_volume 14
_journal_year 2012
_chemical_formula_moiety 'C14 H14 O10 S2 Zn, 2(H2 O)'
_chemical_formula_sum 'C14 H18 O12 S2 Zn'
_chemical_formula_weight 507.77
_chemical_name_systematic
;
?
;
_space_group_IT_number 2
_symmetry_cell_setting triclinic
_symmetry_space_group_name_Hall '-P 1'
_symmetry_space_group_name_H-M 'P -1'
_atom_sites_solution_hydrogens geom
_atom_sites_solution_primary direct
_atom_sites_solution_secondary difmap
_audit_creation_method SHELXL-97
_cell_angle_alpha 90.52(3)
_cell_angle_beta 95.20(3)
_cell_angle_gamma 102.28(3)
_cell_formula_units_Z 1
_cell_length_a 5.4378(11)
_cell_length_b 7.0974(14)
_cell_length_c 12.031(2)
_cell_measurement_reflns_used 3770
_cell_measurement_temperature 295(2)
_cell_measurement_theta_max 27.44
_cell_measurement_theta_min 3.35
_cell_volume 451.64(16)
_computing_cell_refinement RAPID-AUTO
_computing_data_reduction 'CrystalStructure (Rigaku/MSC and Rigaku Corporation, 2002)'
_computing_molecular_graphics SHELXL-97
_computing_publication_material SHELXL-97
_computing_structure_refinement 'SHELXL-97 (Sheldrick, 1997)'
_computing_structure_solution 'SHELXS-97 (Sheldrick, 1990)'
_diffrn_ambient_temperature 295(2)
_diffrn_detector_area_resol_mean 10.000
_diffrn_measured_fraction_theta_full 0.989
_diffrn_measured_fraction_theta_max 0.989
_diffrn_measurement_device_type 'Rigaku RAXIS-RAPID'
_diffrn_measurement_method \w
_diffrn_radiation_monochromator graphite
_diffrn_radiation_source 'fine-focus sealed tube'
_diffrn_radiation_type MoK\a
_diffrn_radiation_wavelength 0.71073
_diffrn_reflns_av_R_equivalents 0.0209
_diffrn_reflns_av_sigmaI/netI 0.0265
_diffrn_reflns_limit_h_max 6
_diffrn_reflns_limit_h_min -7
_diffrn_reflns_limit_k_max 9
_diffrn_reflns_limit_k_min -9
_diffrn_reflns_limit_l_max 15
_diffrn_reflns_limit_l_min -15
_diffrn_reflns_number 4412
_diffrn_reflns_theta_full 27.46
_diffrn_reflns_theta_max 27.46
_diffrn_reflns_theta_min 3.35
_diffrn_standards_decay_% 0
_diffrn_standards_interval_count 0
_diffrn_standards_interval_time 0
_diffrn_standards_number 0
_exptl_absorpt_coefficient_mu 1.658
_exptl_absorpt_correction_T_max 0.8387
_exptl_absorpt_correction_T_min 0.7546
_exptl_absorpt_correction_type multi-scan
_exptl_absorpt_process_details 'ABSCOR (Higashi, 1995)'
_exptl_crystal_colour colorless
_exptl_crystal_density_diffrn 1.867
_exptl_crystal_density_method 'not measured'
_exptl_crystal_description prism
_exptl_crystal_F_000 260
_exptl_crystal_size_max 0.18
_exptl_crystal_size_mid 0.13
_exptl_crystal_size_min 0.11
_refine_diff_density_max 0.597
_refine_diff_density_min -0.364
_refine_diff_density_rms 0.098
_refine_ls_extinction_method none
_refine_ls_goodness_of_fit_ref 1.035
_refine_ls_hydrogen_treatment constr
_refine_ls_matrix_type full
_refine_ls_number_parameters 133
_refine_ls_number_reflns 2034
_refine_ls_number_restraints 0
_refine_ls_restrained_S_all 1.035
_refine_ls_R_factor_all 0.0368
_refine_ls_R_factor_gt 0.0275
_refine_ls_shift/su_max 0.000
_refine_ls_shift/su_mean 0.000
_refine_ls_structure_factor_coef Fsqd
_refine_ls_weighting_details 'calc w=1/[\s^2^(Fo^2^)+(0.0361P)^2^+0.8507P] where P=(Fo^2^+2Fc^2^)/3'
_refine_ls_weighting_scheme calc
_refine_ls_wR_factor_gt 0.0757
_refine_ls_wR_factor_ref 0.0862
_reflns_number_gt 1718
_reflns_number_total 2034
_reflns_threshold_expression >2sigma(I)
_cod_data_source_file c2ce06584c.txt
_cod_data_source_block complex1
_cod_original_cell_volume 451.65(16)
_cod_original_sg_symbol_Hall '-P 1 '
_cod_original_sg_symbol_H-M 'P -1 '
_cod_database_code 7207811

loop_
_symmetry_equiv_pos_as_xyz
'x, y, z'
'-x, -y, -z'

loop_
_atom_site_label
_atom_site_type_symbol
_atom_site_fract_x
_atom_site_fract_y
_atom_site_fract_z
_atom_site_U_iso_or_equiv
_atom_site_adp_type
_atom_site_occupancy
_atom_site_symmetry_multiplicity
_atom_site_calc_flag
_atom_site_refinement_flags
Zn1 Zn 0.0000 1.0000 0.5000 0.01878(13) Uani 1 2 d S
S1 S 0.50781(11) 0.94564(9) 0.64083(5) 0.01789(15) Uani 1 1 d .
O1W O 0.0916(4) 1.2521(3) 0.60390(16) 0.0323(5) Uani 1 1 d .
H1W1 H 0.1627 1.2487 0.6695 0.048 Uiso 1 1 d R
H1W2 H -0.0273 1.3121 0.6071 0.048 Uiso 1 1 d R
O4 O 0.2458(4) 0.8553(3) 0.58765(16) 0.0248(4) Uani 1 1 d .
O2 O 0.2880(4) 0.6082(3) 1.15364(17) 0.0346(5) Uani 1 1 d .
H2B H 0.3051 0.5915 1.2210 0.052 Uiso 1 1 calc R
O1 O 0.6969(4) 0.7473(3) 1.18232(17) 0.0340(5) Uani 1 1 d .
O3 O 0.7004(4) 0.8483(3) 0.59169(16) 0.0259(4) Uani 1 1 d .
O2W O 0.3032(5) 0.5392(3) 1.37296(18) 0.0363(5) Uani 1 1 d .
H2W1 H 0.3040 0.4216 1.3854 0.055 Uiso 1 1 d R
H2W2 H 0.3964 0.6086 1.4250 0.055 Uiso 1 1 d R
C1 C 0.5008(5) 0.8477(4) 0.7785(2) 0.0186(5) Uani 1 1 d .
C4 C 0.4966(5) 0.7393(4) 0.9989(2) 0.0205(5) Uani 1 1 d .
C5 C 0.2778(5) 0.6899(4) 0.9264(2) 0.0247(6) Uani 1 1 d .
H5A H 0.1298 0.6203 0.9520 0.030 Uiso 1 1 calc R
C6 C 0.2791(5) 0.7443(4) 0.8155(2) 0.0244(6) Uani 1 1 d .
H6A H 0.1328 0.7116 0.7669 0.029 Uiso 1 1 calc R
C7 C 0.5048(5) 0.6980(4) 1.1206(2) 0.0237(6) Uani 1 1 d .
C3 C 0.7177(5) 0.8378(4) 0.9597(2) 0.0264(6) Uani 1 1 d .
H3A H 0.8655 0.8662 1.0078 0.032 Uiso 1 1 calc R
C2 C 0.7225(5) 0.8947(4) 0.8501(2) 0.0250(6) Uani 1 1 d .
H2A H 0.8712 0.9633 0.8246 0.030 Uiso 1 1 calc R

loop_
_atom_site_aniso_label
_atom_site_aniso_U_11
_atom_site_aniso_U_22
_atom_site_aniso_U_33
_atom_site_aniso_U_23
_atom_site_aniso_U_13
_atom_site_aniso_U_12
Zn1 0.0164(2) 0.0251(2) 0.0153(2) 0.00366(15) 0.00064(15) 0.00566(17)
S1 0.0173(3) 0.0214(3) 0.0162(3) 0.0059(2) 0.0024(2) 0.0063(2)
O1W 0.0421(12) 0.0360(11) 0.0198(10) -0.0058(8) -0.0049(9) 0.0142(10)
O4 0.0204(9) 0.0309(10) 0.0228(10) 0.0080(8) -0.0028(7) 0.0065(8)
O2 0.0368(12) 0.0440(13) 0.0202(10) 0.0091(9) 0.0057(8) 0.0005(10)
O1 0.0368(12) 0.0432(12) 0.0194(10) 0.0028(9) -0.0035(9) 0.0051(10)
O3 0.0260(10) 0.0301(10) 0.0266(10) 0.0107(8) 0.0114(8) 0.0134(8)
O2W 0.0513(14) 0.0286(11) 0.0283(11) 0.0060(8) 0.0005(10) 0.0077(10)
C1 0.0197(12) 0.0213(12) 0.0160(11) 0.0027(9) 0.0031(9) 0.0066(10)
C4 0.0237(13) 0.0215(12) 0.0164(12) 0.0017(9) 0.0022(10) 0.0047(10)
C5 0.0217(13) 0.0287(14) 0.0220(13) 0.0059(10) 0.0033(10) 0.0009(11)
C6 0.0187(12) 0.0311(14) 0.0214(13) 0.0048(10) -0.0010(10) 0.0020(11)
C7 0.0309(14) 0.0218(12) 0.0187(13) 0.0000(10) 0.0032(11) 0.0059(11)
C3 0.0237(13) 0.0327(14) 0.0199(13) 0.0030(11) -0.0026(10) 0.0014(12)
C2 0.0157(12) 0.0328(14) 0.0232(13) 0.0037(11) 0.0019(10) -0.0019(11)

loop_
_atom_type_symbol
_atom_type_description
_atom_type_scat_dispersion_real
_atom_type_scat_dispersion_imag
_atom_type_scat_source
C C 0.0033 0.0016 'International Tables Vol C Tables 4.2.6.8 and 6.1.1.4'
H H 0.0000 0.0000 'International Tables Vol C Tables 4.2.6.8 and 6.1.1.4'
O O 0.0106 0.0060 'International Tables Vol C Tables 4.2.6.8 and 6.1.1.4'
S S 0.1246 0.1234 'International Tables Vol C Tables 4.2.6.8 and 6.1.1.4'
Zn Zn 0.2839 1.4301 'International Tables Vol C Tables 4.2.6.8 and 6.1.1.4'

loop_
_geom_angle_atom_site_label_1
_geom_angle_atom_site_label_2
_geom_angle_atom_site_label_3
_geom_angle
_geom_angle_site_symmetry_1
_geom_angle_site_symmetry_3
O4 Zn1 O4 180.000(1) 2_576 .
O4 Zn1 O1W 84.02(8) 2_576 .
O4 Zn1 O1W 95.98(8) . .
O4 Zn1 O1W 95.98(8) 2_576 2_576
O4 Zn1 O1W 84.02(8) . 2_576
O1W Zn1 O1W 180.00(7) . 2_576
O4 Zn1 O3 91.08(8) 2_576 1_455
O4 Zn1 O3 88.92(8) . 1_455
O1W Zn1 O3 96.25(9) . 1_455
O1W Zn1 O3 83.75(9) 2_576 1_455
O4 Zn1 O3 88.92(8) 2_576 2_676
O4 Zn1 O3 91.08(8) . 2_676
O1W Zn1 O3 83.75(9) . 2_676
O1W Zn1 O3 96.25(9) 2_576 2_676
O3 Zn1 O3 180.00(10) 1_455 2_676
O4 S1 O3 109.21(12) . .
O4 S1 C1 101.81(12) . .
O3 S1 C1 101.36(11) . .
Zn1 O1W H1W1 120.0 . .
Zn1 O1W H1W2 114.8 . .
H1W1 O1W H1W2 108.3 . .
S1 O4 Zn1 125.80(12) . .
C7 O2 H2B 109.5 . .
S1 O3 Zn1 123.29(11) . 1_655
H2W1 O2W H2W2 108.4 . .
C6 C1 C2 120.9(2) . .
C6 C1 S1 121.5(2) . .
C2 C1 S1 117.3(2) . .
C3 C4 C5 119.7(2) . .
C3 C4 C7 117.1(2) . .
C5 C4 C7 123.1(2) . .
C4 C5 C6 120.2(3) . .
C4 C5 H5A 119.9 . .
C6 C5 H5A 119.9 . .
C1 C6 C5 119.3(2) . .
C1 C6 H6A 120.4 . .
C5 C6 H6A 120.4 . .
O1 C7 O2 123.9(3) . .
O1 C7 C4 121.6(3) . .
O2 C7 C4 114.5(2) . .
C4 C3 C2 120.9(3) . .
C4 C3 H3A 119.5 . .
C2 C3 H3A 119.5 . .
C3 C2 C1 118.9(3) . .
C3 C2 H2A 120.6 . .
C1 C2 H2A 120.6 . .

loop_
_geom_bond_atom_site_label_1
_geom_bond_atom_site_label_2
_geom_bond_distance
_geom_bond_site_symmetry_2
Zn1 O4 2.0740(19) 2_576
Zn1 O4 2.0740(19) .
Zn1 O1W 2.116(2) .
Zn1 O1W 2.116(2) 2_576
Zn1 O3 2.152(2) 1_455
Zn1 O3 2.152(2) 2_676
S1 O4 1.513(2) .
S1 O3 1.528(2) .
S1 C1 1.803(3) .
O1W H1W1 0.8500 .
O1W H1W2 0.8500 .
O2 C7 1.313(4) .
O2 H2B 0.8200 .
O1 C7 1.210(3) .
O3 Zn1 2.152(2) 1_655
O2W H2W1 0.8500 .
O2W H2W2 0.8500 .
C1 C6 1.385(4) .
C1 C2 1.393(4) .
C4 C3 1.381(4) .
C4 C5 1.389(4) .
C4 C7 1.495(4) .
C5 C6 1.392(4) .
C5 H5A 0.9300 .
C6 H6A 0.9300 .
C3 C2 1.385(4) .
C3 H3A 0.9300 .
C2 H2A 0.9300 .

loop_
_geom_hbond_atom_site_label_D
_geom_hbond_atom_site_label_H
_geom_hbond_atom_site_label_A
_geom_hbond_distance_DH
_geom_hbond_distance_HA
_geom_hbond_distance_DA
_geom_hbond_angle_DHA
_geom_hbond_site_symmetry_A
O1W H1W1 O1 0.85 1.87 2.720(3) 175.7 2_677
O1W H1W2 O2W 0.85 2.04 2.887(3) 175.7 2_577
O2 H2B O2W 0.82 1.87 2.685(3) 173.1 .
O2W H2W1 O3 0.85 1.93 2.783(3) 177.9 2_667

loop_
_geom_torsion_atom_site_label_1
_geom_torsion_atom_site_label_2
_geom_torsion_atom_site_label_3
_geom_torsion_atom_site_label_4
_geom_torsion
_geom_torsion_site_symmetry_1
_geom_torsion_site_symmetry_4
O3 S1 O4 Zn1 -121.63(14) . .
C1 S1 O4 Zn1 131.75(14) . .
O1W Zn1 O4 S1 -38.05(15) . .
O1W Zn1 O4 S1 141.95(15) 2_576 .
O3 Zn1 O4 S1 -134.23(15) 1_455 .
O3 Zn1 O4 S1 45.77(15) 2_676 .
O4 S1 O3 Zn1 118.28(14) . 1_655
C1 S1 O3 Zn1 -134.80(13) . 1_655
O4 S1 C1 C6 -8.8(2) . .
O3 S1 C1 C6 -121.5(2) . .
O4 S1 C1 C2 176.8(2) . .
O3 S1 C1 C2 64.2(2) . .
C3 C4 C5 C6 -1.9(4) . .
C7 C4 C5 C6 175.5(3) . .
C2 C1 C6 C5 1.1(4) . .
S1 C1 C6 C5 -173.0(2) . .
C4 C5 C6 C1 0.1(4) . .
C3 C4 C7 O1 -0.6(4) . .
C5 C4 C7 O1 -178.0(3) . .
C3 C4 C7 O2 178.4(2) . .
C5 C4 C7 O2 1.0(4) . .
C5 C4 C3 C2 2.5(4) . .
C7 C4 C3 C2 -175.1(3) . .
C4 C3 C2 C1 -1.3(4) . .
C6 C1 C2 C3 -0.6(4) . .
S1 C1 C2 C3 173.9(2) . .
